data_1516343
loop_
_publ_author_name
'Tian, Jingjing'
'Du, Qiuchen'
'Guo, Rui'
'Li, Yun'
'Cheng, Bin'
'Zhai, Hongbin'

_publ_section_title
;
 Total synthesis of indole alkaloid (+-)-subincanadine e.
;
_journal_issue 12
_journal_name_full 'Organic letters'
_journal_page_first 3173
_journal_page_last 3175
_journal_paper_doi 10.1021/ol501308p
_journal_volume 16
_journal_year 2014
_chemical_formula_moiety 'C19 H24 N2 O2'
_chemical_formula_sum 'C19 H24 N2 O2'
_chemical_formula_weight 312.40
_chemical_name_systematic
;
 ?
;
_space_group_crystal_system monoclinic
_space_group_IT_number 14
_space_group_name_Hall '-P 2ybc'
_space_group_name_H-M_alt 'P 1 21/c 1'
_symmetry_space_group_name_Hall '-P 2ybc'
_symmetry_space_group_name_H-M 'P 1 21/c 1'
_atom_sites_solution_hydrogens geom
_atom_sites_solution_primary iterative
_audit_creation_date 2013-10-30
_audit_creation_method
;
Olex2 1.2
(compiled 2013.09.17 svn.r2790 for OlexSys, GUI svn.r4601)
;
_cell_angle_alpha 90
_cell_angle_beta 106.292(11)
_cell_angle_gamma 90
_cell_formula_units_Z 4
_cell_length_a 13.7462(17)
_cell_length_b 11.9167(19)
_cell_length_c 12.6020(11)
_cell_measurement_reflns_used 2346
_cell_measurement_temperature 294.16(10)
_cell_measurement_theta_max 70.4830
_cell_measurement_theta_min 4.9860
_cell_volume 1981.4(4)
_computing_cell_refinement
;
CrysAlisPro, Agilent Technologies,
Version 1.171.36.28 (release 01-02-2013 CrysAlis171 .NET)
(compiled Feb  1 2013,16:14:44)
;
_computing_data_collection
;
CrysAlisPro, Agilent Technologies,
Version 1.171.36.28 (release 01-02-2013 CrysAlis171 .NET)
(compiled Feb  1 2013,16:14:44)
;
_computing_data_reduction
;
CrysAlisPro, Agilent Technologies,
Version 1.171.36.28 (release 01-02-2013 CrysAlis171 .NET)
(compiled Feb  1 2013,16:14:44)
;
_computing_molecular_graphics
;
O. V. Dolomanov, L. J. Bourhis, R. J. Gildea, J. A. K. Howard and H. Puschmann,
OLEX2: a complete structure solution, refinement and analysis program.
J. Appl. Cryst. (2009). 42, 339-341.
;
_computing_publication_material
;
O. V. Dolomanov, L. J. Bourhis, R. J. Gildea, J. A. K. Howard and H. Puschmann,
OLEX2: a complete structure solution, refinement and analysis program.
J. Appl. Cryst. (2009). 42, 339-341.
;
_computing_structure_refinement
;
SHELX, G.M. Sheldrick, Acta Cryst.
(2008). A64, 112-122
;
_computing_structure_solution 'SUPERFLIP, J. Appl. Cryst. (2007) 40, 786-790'
_diffrn_ambient_temperature 294.16(10)
_diffrn_detector_area_resol_mean 16.0733
_diffrn_measured_fraction_theta_full 0.9354
_diffrn_measured_fraction_theta_max 0.9891
_diffrn_measurement_device_type 'SuperNova, Dual, Cu at zero, Eos'
_diffrn_measurement_method '\w scans'
_diffrn_orient_matrix_UB_11 -0.0060562000
_diffrn_orient_matrix_UB_12 0.1198077000
_diffrn_orient_matrix_UB_13 0.0437890000
_diffrn_orient_matrix_UB_21 -0.1114456000
_diffrn_orient_matrix_UB_22 0.0082182000
_diffrn_orient_matrix_UB_23 -0.0694004000
_diffrn_orient_matrix_UB_31 -0.0340529000
_diffrn_orient_matrix_UB_32 -0.0481251000
_diffrn_orient_matrix_UB_33 0.0973041000
_diffrn_radiation_monochromator mirror
_diffrn_radiation_type 'Cu K\a'
_diffrn_radiation_wavelength 1.5418
_diffrn_reflns_av_R_equivalents 0.0516
_diffrn_reflns_av_unetI/netI 0.0587
_diffrn_reflns_Laue_measured_fraction_full 0.998
_diffrn_reflns_Laue_measured_fraction_max 0.990
_diffrn_reflns_limit_h_max 16
_diffrn_reflns_limit_h_min -16
_diffrn_reflns_limit_k_max 12
_diffrn_reflns_limit_k_min -14
_diffrn_reflns_limit_l_max 15
_diffrn_reflns_limit_l_min -11
_diffrn_reflns_number 9857
_diffrn_reflns_point_group_measured_fraction_full 0.998
_diffrn_reflns_point_group_measured_fraction_max 0.990
_diffrn_reflns_theta_full 67.684
_diffrn_reflns_theta_max 70.951
_diffrn_reflns_theta_min 3.350
_diffrn_source 'SuperNova (Cu) X-ray Source'
_exptl_absorpt_coefficient_mu 0.541
_exptl_absorpt_correction_T_max 1.00000
_exptl_absorpt_correction_T_min 0.81597
_exptl_absorpt_correction_type multi-scan
_exptl_absorpt_process_details
;
CrysAlisPro, Agilent Technologies,
Version 1.171.36.28 (release 01-02-2013 CrysAlis171 .NET)
(compiled Feb  1 2013,16:14:44)
Empirical absorption correction using spherical harmonics,
 implemented in SCALE3 ABSPACK scaling algorithm.
;
_exptl_crystal_colour 'clear light colourless'
_exptl_crystal_density_diffrn 1.047
_exptl_crystal_description block
_exptl_crystal_F_000 672
_exptl_crystal_size_max 0.2900
_exptl_crystal_size_mid 0.2400
_exptl_crystal_size_min 0.1500
_platon_squeeze_details
;
;
_refine_diff_density_max 0.222
_refine_diff_density_min -0.211
_refine_diff_density_rms 0.055
_refine_ls_extinction_coef 0.0022(5)
_refine_ls_extinction_expression Fc^*^=kFc[1+0.001xFc^2^\l^3^/sin(2\q)]^-1/4^
_refine_ls_extinction_method SHELXL
_refine_ls_goodness_of_fit_ref 1.000
_refine_ls_hydrogen_treatment constr
_refine_ls_matrix_type full
_refine_ls_number_parameters 212
_refine_ls_number_reflns 3794
_refine_ls_number_restraints 0
_refine_ls_restrained_S_all 1.000
_refine_ls_R_factor_all 0.0777
_refine_ls_R_factor_gt 0.0626
_refine_ls_shift/su_max 0.000
_refine_ls_shift/su_mean 0.000
_refine_ls_structure_factor_coef Fsqd
_refine_ls_weighting_details
;
 w=1/[\s^2^(Fo^2^)+(0.1043P)^2^]
 where P=(Fo^2^+2Fc^2^)/3
;
_refine_ls_weighting_scheme calc
_refine_ls_wR_factor_gt 0.1708
_refine_ls_wR_factor_ref 0.1895
_reflns_Friedel_coverage 0.000
_reflns_number_gt 2657
_reflns_number_total 3794
_reflns_threshold_expression 'I > 2\s(I)'
_cod_data_source_file ol501308p_si_002.cif
_cod_data_source_block tianjj1028
_cod_depositor_comments 'Adding full bibliography for 1516343.cif.'
_cod_database_code 1516343
_shelxl_version_number 2013-2
_shelx_space_group_comment
;
The symmetry employed for this shelxl refinement is uniquely defined
by the following loop, which should always be used as a source of
symmetry information in preference to the above space-group names.
They are only intended as comments.
;
_reflns_odcompleteness_completeness 93.54
_reflns_odcompleteness_iscentric 1
_reflns_odcompleteness_theta 74.33
_olex2_refinement_description
;
1. Fixed Uiso
 At 1.2 times of:
  All C(H) groups, All C(H,H) groups, All N(H) groups
 At 1.5 times of:
  All C(H,H,H) groups, All O(H) groups
2.a Ternary CH refined with riding coordinates:
 C13(H13)
2.b Secondary CH2 refined with riding coordinates:
 C9(H9A,H9B), C10(H10A,H10B), C12(H12A,H12B), C15(H15A,H15B), C18(H18A,H18B),
 C19(H19A,H19B)
2.c Aromatic/amide H refined with riding coordinates:
 N1(H1A), C2(H2A), C3(H3), C4(H4), C5(H5), C16(H16)
2.d Idealised Me refined as rotating group:
 C17(H17A,H17B,H17C)
2.e Idealised tetrahedral OH refined as rotating group:
 O1(H1), O2(H2)
;

loop_
_space_group_symop_operation_xyz
'x, y, z'
'-x, y+1/2, -z+1/2'
'-x, -y, -z'
'x, -y-1/2, z-1/2'

loop_
_atom_site_label
_atom_site_type_symbol
_atom_site_fract_x
_atom_site_fract_y
_atom_site_fract_z
_atom_site_U_iso_or_equiv
_atom_site_adp_type
_atom_site_occupancy
_atom_site_site_symmetry_order
_atom_site_calc_flag
_atom_site_refinement_flags_posn
_atom_site_refinement_flags_adp
O1 O 1.01293(12) 0.63704(14) 0.47669(12) 0.0522(4) Uani 1 1 d . .
H1 H 0.9853 0.6215 0.4118 0.078 Uiso 1 1 calc R U
O2 O 1.05066(15) 0.41938(14) 0.75493(13) 0.0611(5) Uani 1 1 d . .
H2 H 1.0842 0.3732 0.7983 0.092 Uiso 1 1 calc R U
N1 N 0.79835(15) 0.52876(15) 0.40459(14) 0.0483(4) Uani 1 1 d . .
H1A H 0.8494 0.4840 0.4230 0.058 Uiso 1 1 calc R U
N2 N 0.82458(13) 0.76834(13) 0.60376(13) 0.0416(4) Uani 1 1 d . .
C1 C 0.71236(19) 0.51372(19) 0.31654(17) 0.0538(5) Uani 1 1 d . .
C2 C 0.6880(2) 0.4290(3) 0.2385(2) 0.0701(7) Uani 1 1 d . .
H2A H 0.7318 0.3692 0.2397 0.084 Uiso 1 1 calc R U
C3 C 0.5960(3) 0.4368(3) 0.1590(2) 0.0826(9) Uani 1 1 d . .
H3 H 0.5776 0.3813 0.1052 0.099 Uiso 1 1 calc R U
C4 C 0.5301(3) 0.5253(3) 0.1573(2) 0.0843(10) Uani 1 1 d . .
H4 H 0.4686 0.5274 0.1026 0.101 Uiso 1 1 calc R U
C5 C 0.5539(2) 0.6117(3) 0.2359(2) 0.0704(7) Uani 1 1 d . .
H5 H 0.5096 0.6712 0.2342 0.085 Uiso 1 1 calc R U
C6 C 0.64713(18) 0.6047(2) 0.31718(17) 0.0534(5) Uani 1 1 d . .
C7 C 0.69781(16) 0.67640(18) 0.40819(16) 0.0456(5) Uani 1 1 d . .
C8 C 0.78840(16) 0.62754(15) 0.45762(15) 0.0411(4) Uani 1 1 d . .
C9 C 0.66485(17) 0.7862(2) 0.44565(19) 0.0547(5) Uani 1 1 d . .
H9A H 0.6136 0.7731 0.4837 0.066 Uiso 1 1 calc R U
H9B H 0.6358 0.8337 0.3822 0.066 Uiso 1 1 calc R U
C10 C 0.75671(17) 0.84383(17) 0.52332(18) 0.0505(5) Uani 1 1 d . .
H10A H 0.7955 0.8797 0.4792 0.061 Uiso 1 1 calc R U
H10B H 0.7330 0.9023 0.5635 0.061 Uiso 1 1 calc R U
C11 C 0.86972(14) 0.67581(14) 0.55297(14) 0.0387(4) Uani 1 1 d . .
C12 C 0.95672(15) 0.72288(16) 0.51197(16) 0.0440(4) Uani 1 1 d . .
H12A H 0.9291 0.7738 0.4509 0.053 Uiso 1 1 calc R U
H12B H 1.0021 0.7655 0.5711 0.053 Uiso 1 1 calc R U
C13 C 0.90113(15) 0.58883(16) 0.64763(15) 0.0425(4) Uani 1 1 d . .
H13 H 0.9016 0.5135 0.6166 0.051 Uiso 1 1 calc R U
C14 C 0.81517(17) 0.59857(18) 0.69938(16) 0.0483(5) Uani 1 1 d . .
C15 C 0.77526(18) 0.71635(19) 0.68164(17) 0.0516(5) Uani 1 1 d . .
H15A H 0.7022 0.7161 0.6507 0.062 Uiso 1 1 calc R U
H15B H 0.7920 0.7572 0.7510 0.062 Uiso 1 1 calc R U
C16 C 0.7735(2) 0.5182(2) 0.7460(2) 0.0715(7) Uani 1 1 d . .
H16 H 0.7183 0.5393 0.7704 0.086 Uiso 1 1 calc R U
C17 C 0.8055(3) 0.3975(3) 0.7636(4) 0.1018(13) Uani 1 1 d . .
H17A H 0.8551 0.3816 0.7250 0.153 Uiso 1 1 calc R U
H17B H 0.7476 0.3499 0.7358 0.153 Uiso 1 1 calc R U
H17C H 0.8343 0.3838 0.8411 0.153 Uiso 1 1 calc R U
C18 C 1.00547(17) 0.61378(18) 0.73087(17) 0.0497(5) Uani 1 1 d . .
H18A H 1.0551 0.6261 0.6905 0.060 Uiso 1 1 calc R U
H18B H 1.0006 0.6821 0.7709 0.060 Uiso 1 1 calc R U
C19 C 1.0414(2) 0.51907(19) 0.81284(17) 0.0561(6) Uani 1 1 d . .
H19A H 1.1065 0.5383 0.8637 0.067 Uiso 1 1 calc R U
H19B H 0.9933 0.5076 0.8553 0.067 Uiso 1 1 calc R U

loop_
_atom_site_aniso_label
_atom_site_aniso_U_11
_atom_site_aniso_U_22
_atom_site_aniso_U_33
_atom_site_aniso_U_23
_atom_site_aniso_U_13
_atom_site_aniso_U_12
O1 0.0532(8) 0.0585(9) 0.0419(8) -0.0062(6) 0.0086(6) 0.0085(7)
O2 0.0815(11) 0.0533(8) 0.0387(8) 0.0043(6) 0.0008(7) 0.0213(8)
N1 0.0575(10) 0.0430(9) 0.0395(9) -0.0092(7) 0.0054(7) -0.0040(7)
N2 0.0500(8) 0.0351(8) 0.0339(8) -0.0034(6) 0.0024(6) 0.0042(7)
C1 0.0687(14) 0.0523(12) 0.0361(10) -0.0104(8) 0.0074(9) -0.0176(10)
C2 0.0866(18) 0.0654(15) 0.0533(13) -0.0181(11) 0.0112(12) -0.0230(14)
C3 0.100(2) 0.086(2) 0.0508(14) -0.0220(14) 0.0033(14) -0.0377(19)
C4 0.0854(19) 0.103(2) 0.0449(13) -0.0048(14) -0.0144(12) -0.0360(19)
C5 0.0675(15) 0.0787(16) 0.0496(13) 0.0085(12) -0.0092(11) -0.0216(13)
C6 0.0592(12) 0.0569(12) 0.0354(10) 0.0028(9) -0.0011(8) -0.0142(10)
C7 0.0479(10) 0.0443(10) 0.0375(9) 0.0003(8) 0.0005(7) -0.0034(8)
C8 0.0516(10) 0.0373(9) 0.0313(8) -0.0020(7) 0.0066(7) -0.0037(8)
C9 0.0500(11) 0.0533(12) 0.0515(12) 0.0035(9) -0.0010(9) 0.0094(10)
C10 0.0577(12) 0.0371(9) 0.0494(11) 0.0009(8) 0.0027(9) 0.0090(9)
C11 0.0459(9) 0.0323(8) 0.0327(9) -0.0028(7) 0.0027(7) 0.0030(7)
C12 0.0487(10) 0.0415(9) 0.0374(9) -0.0023(7) 0.0047(7) 0.0013(8)
C13 0.0514(10) 0.0370(9) 0.0342(9) 0.0001(7) 0.0039(7) 0.0026(8)
C14 0.0578(12) 0.0490(11) 0.0339(9) 0.0023(8) 0.0059(8) 0.0001(9)
C15 0.0605(12) 0.0533(12) 0.0413(10) -0.0045(8) 0.0147(9) 0.0048(10)
C16 0.0769(17) 0.0685(16) 0.0726(17) 0.0167(13) 0.0268(13) 0.0001(14)
C17 0.110(3) 0.070(2) 0.130(3) 0.037(2) 0.041(3) -0.0014(19)
C18 0.0551(12) 0.0473(10) 0.0383(10) -0.0007(8) -0.0006(8) 0.0069(9)
C19 0.0704(14) 0.0538(12) 0.0333(10) -0.0008(8) -0.0030(9) 0.0133(11)

loop_
_atom_type_symbol
_atom_type_description
_atom_type_scat_dispersion_real
_atom_type_scat_dispersion_imag
_atom_type_scat_source
C C 0.0181 0.0091 'International Tables Vol C Tables 4.2.6.8 and 6.1.1.4'
H H 0.0000 0.0000 'International Tables Vol C Tables 4.2.6.8 and 6.1.1.4'
N N 0.0311 0.0180 'International Tables Vol C Tables 4.2.6.8 and 6.1.1.4'
O O 0.0492 0.0322 'International Tables Vol C Tables 4.2.6.8 and 6.1.1.4'

loop_
_geom_angle_atom_site_label_1
_geom_angle_atom_site_label_2
_geom_angle_atom_site_label_3
_geom_angle
C12 O1 H1 109.5
C19 O2 H2 109.5
C1 N1 H1A 125.7
C8 N1 H1A 125.7
C8 N1 C1 108.65(18)
C10 N2 C11 114.46(15)
C10 N2 C15 113.13(18)
C15 N2 C11 107.36(15)
N1 C1 C6 107.28(18)
C2 C1 N1 130.2(3)
C2 C1 C6 122.6(2)
C1 C2 H2A 121.4
C3 C2 C1 117.2(3)
C3 C2 H2A 121.4
C2 C3 H3 119.2
C2 C3 C4 121.7(3)
C4 C3 H3 119.2
C3 C4 H4 119.1
C3 C4 C5 121.7(3)
C5 C4 H4 119.1
C4 C5 H5 121.4
C6 C5 C4 117.1(3)
C6 C5 H5 121.4
C1 C6 C7 107.11(19)
C5 C6 C1 119.7(2)
C5 C6 C7 133.2(3)
C6 C7 C9 130.1(2)
C8 C7 C6 106.67(19)
C8 C7 C9 123.21(18)
N1 C8 C11 124.06(18)
C7 C8 N1 110.28(18)
C7 C8 C11 125.59(18)
C7 C9 H9A 109.9
C7 C9 H9B 109.9
C7 C9 C10 108.97(17)
H9A C9 H9B 108.3
C10 C9 H9A 109.9
C10 C9 H9B 109.9
N2 C10 C9 114.58(17)
N2 C10 H10A 108.6
N2 C10 H10B 108.6
C9 C10 H10A 108.6
C9 C10 H10B 108.6
H10A C10 H10B 107.6
N2 C11 C8 108.60(15)
N2 C11 C12 109.31(15)
N2 C11 C13 102.92(14)
C8 C11 C12 110.16(15)
C8 C11 C13 110.07(15)
C12 C11 C13 115.39(16)
O1 C12 C11 112.59(16)
O1 C12 H12A 109.1
O1 C12 H12B 109.1
C11 C12 H12A 109.1
C11 C12 H12B 109.1
H12A C12 H12B 107.8
C11 C13 H13 109.7
C11 C13 C18 113.48(16)
C14 C13 C11 101.48(15)
C14 C13 H13 109.7
C14 C13 C18 112.45(16)
C18 C13 H13 109.7
C15 C14 C13 107.83(17)
C16 C14 C13 128.4(2)
C16 C14 C15 123.6(2)
N2 C15 C14 105.94(17)
N2 C15 H15A 110.5
N2 C15 H15B 110.5
C14 C15 H15A 110.5
C14 C15 H15B 110.5
H15A C15 H15B 108.7
C14 C16 H16 116.3
C14 C16 C17 127.5(3)
C17 C16 H16 116.3
C16 C17 H17A 109.5
C16 C17 H17B 109.5
C16 C17 H17C 109.5
H17A C17 H17B 109.5
H17A C17 H17C 109.5
H17B C17 H17C 109.5
C13 C18 H18A 109.1
C13 C18 H18B 109.1
H18A C18 H18B 107.9
C19 C18 C13 112.41(19)
C19 C18 H18A 109.1
C19 C18 H18B 109.1
O2 C19 C18 109.39(17)
O2 C19 H19A 109.8
O2 C19 H19B 109.8
C18 C19 H19A 109.8
C18 C19 H19B 109.8
H19A C19 H19B 108.2

loop_
_geom_bond_atom_site_label_1
_geom_bond_atom_site_label_2
_geom_bond_distance
O1 H1 0.8200
O1 C12 1.426(2)
O2 H2 0.8200
O2 C19 1.418(3)
N1 H1A 0.8600
N1 C1 1.387(3)
N1 C8 1.379(2)
N2 C10 1.475(2)
N2 C11 1.495(2)
N2 C15 1.477(3)
C1 C2 1.383(3)
C1 C6 1.408(4)
C2 H2A 0.9300
C2 C3 1.379(4)
C3 H3 0.9300
C3 C4 1.386(5)
C4 H4 0.9300
C4 C5 1.403(4)
C5 H5 0.9300
C5 C6 1.401(3)
C6 C7 1.443(3)
C7 C8 1.357(3)
C7 C9 1.503(3)
C8 C11 1.507(2)
C9 H9A 0.9700
C9 H9B 0.9700
C9 C10 1.527(3)
C10 H10A 0.9700
C10 H10B 0.9700
C11 C12 1.536(3)
C11 C13 1.548(2)
C12 H12A 0.9700
C12 H12B 0.9700
C13 H13 0.9800
C13 C14 1.506(3)
C13 C18 1.550(3)
C14 C15 1.501(3)
C14 C16 1.334(3)
C15 H15A 0.9700
C15 H15B 0.9700
C16 H16 0.9300
C16 C17 1.503(4)
C17 H17A 0.9600
C17 H17B 0.9600
C17 H17C 0.9600
C18 H18A 0.9700
C18 H18B 0.9700
C18 C19 1.516(3)
C19 H19A 0.9700
C19 H19B 0.9700

loop_
_geom_torsion_atom_site_label_1
_geom_torsion_atom_site_label_2
_geom_torsion_atom_site_label_3
_geom_torsion_atom_site_label_4
_geom_torsion
N1 C1 C2 C3 -179.5(3)
N1 C1 C6 C5 179.5(2)
N1 C1 C6 C7 0.9(2)
N1 C8 C11 N2 -168.04(17)
N1 C8 C11 C12 72.3(2)
N1 C8 C11 C13 -56.1(2)
N2 C11 C12 O1 171.64(14)
N2 C11 C13 C14 37.54(17)
N2 C11 C13 C18 -83.33(19)
C1 N1 C8 C7 1.1(2)
C1 N1 C8 C11 -175.95(18)
C1 C2 C3 C4 -0.4(5)
C1 C6 C7 C8 -0.2(2)
C1 C6 C7 C9 178.2(2)
C2 C1 C6 C5 -0.5(4)
C2 C1 C6 C7 -179.1(2)
C2 C3 C4 C5 0.3(5)
C3 C4 C5 C6 -0.4(4)
C4 C5 C6 C1 0.4(4)
C4 C5 C6 C7 178.6(3)
C5 C6 C7 C8 -178.6(2)
C5 C6 C7 C9 -0.2(4)
C6 C1 C2 C3 0.5(4)
C6 C7 C8 N1 -0.5(2)
C6 C7 C8 C11 176.48(18)
C6 C7 C9 C10 -163.8(2)
C7 C8 C11 N2 15.3(3)
C7 C8 C11 C12 -104.3(2)
C7 C8 C11 C13 127.3(2)
C7 C9 C10 N2 -42.1(3)
C8 N1 C1 C2 178.8(2)
C8 N1 C1 C6 -1.2(2)
C8 C7 C9 C10 14.4(3)
C8 C11 C12 O1 -69.10(19)
C8 C11 C13 C14 -78.07(18)
C8 C11 C13 C18 161.07(17)
C9 C7 C8 N1 -179.1(2)
C9 C7 C8 C11 -2.1(3)
C10 N2 C11 C8 -42.9(2)
C10 N2 C11 C12 77.3(2)
C10 N2 C11 C13 -159.57(17)
C10 N2 C15 C14 142.23(17)
C11 N2 C10 C9 60.3(3)
C11 N2 C15 C14 15.0(2)
C11 C13 C14 C15 -29.32(19)
C11 C13 C14 C16 145.8(2)
C11 C13 C18 C19 -171.69(17)
C12 C11 C13 C14 156.51(15)
C12 C11 C13 C18 35.6(2)
C13 C11 C12 O1 56.3(2)
C13 C14 C15 N2 9.8(2)
C13 C14 C16 C17 3.2(5)
C13 C18 C19 O2 60.0(3)
C14 C13 C18 C19 73.8(2)
C15 N2 C10 C9 -63.2(2)
C15 N2 C11 C8 83.55(18)
C15 N2 C11 C12 -156.23(16)
C15 N2 C11 C13 -33.10(19)
C15 C14 C16 C17 177.7(3)
C16 C14 C15 N2 -165.6(2)
C18 C13 C14 C15 92.3(2)
C18 C13 C14 C16 -92.6(3)

loop_
_platon_squeeze_void_nr
_platon_squeeze_void_average_x
_platon_squeeze_void_average_y
_platon_squeeze_void_average_z
_platon_squeeze_void_volume
_platon_squeeze_void_count_electrons
_platon_squeeze_void_content
1 0.500 0.000 0.000 226 63 ' '
2 0.500 0.500 0.500 226 63 ' '
